data_1561323
loop_
_publ_author_name
'Tang, Meng'
'Dong, Bao-Xia'
'Wu, Yi-Chen'
'Yang, Fang'
'Liu, Wen-Long'
'Teng, Yun-Lei'

_publ_section_title
;
 Diverse CdII coordination complexes derived from bromide isophthalic acid
 binding with auxiliary N-donor ligands
;
_journal_name_full 'Journal of Solid State Chemistry'
_journal_page_first 12
_journal_page_last 19
_journal_paper_doi 10.1016/j.jssc.2016.09.008
_journal_volume 244
_journal_year 2016
_chemical_formula_moiety 'C22 H17 Br Cd N4 O4, H2 O'
_chemical_formula_sum 'C22 H19 Br Cd N4 O5'
_chemical_formula_weight 611.72
_space_group_crystal_system monoclinic
_space_group_IT_number 14
_space_group_name_Hall '-P 2ybc'
_space_group_name_H-M_alt 'P 1 21/c 1'
_atom_sites_solution_hydrogens mixed
_audit_creation_method SHELXL-2014/7
_cell_angle_alpha 90
_cell_angle_beta 107.260(4)
_cell_angle_gamma 90
_cell_formula_units_Z 4
_cell_length_a 7.4381(9)
_cell_length_b 14.6814(18)
_cell_length_c 21.426(3)
_cell_measurement_reflns_used 3379
_cell_measurement_temperature 296(2)
_cell_measurement_theta_max 22.16
_cell_measurement_theta_min 2.43
_cell_volume 2234.4(5)
_computing_cell_refinement 'Bruker SMART'
_computing_data_collection 'Bruker SMART'
_computing_data_reduction 'Bruker SAINT'
_computing_molecular_graphics 'Bruker SHELXTL'
_computing_publication_material 'Bruker SHELXTL'
_computing_structure_refinement 'SHELXL-2014/7 (Sheldrick, 2014)'
_computing_structure_solution 'SHELXL-2014/7 (Sheldrick, 2014)'
_diffrn_ambient_temperature 296(2)
_diffrn_measured_fraction_theta_full 0.999
_diffrn_measured_fraction_theta_max 0.990
_diffrn_measurement_device_type 'CCD area detector'
_diffrn_measurement_method 'phi and omega scans'
_diffrn_radiation_monochromator graphite
_diffrn_radiation_source 'sealed tube'
_diffrn_radiation_type MoK\a
_diffrn_radiation_wavelength 0.71073
_diffrn_reflns_av_R_equivalents 0.0538
_diffrn_reflns_av_unetI/netI 0.0558
_diffrn_reflns_Laue_measured_fraction_full 0.999
_diffrn_reflns_Laue_measured_fraction_max 0.990
_diffrn_reflns_limit_h_max 9
_diffrn_reflns_limit_h_min -9
_diffrn_reflns_limit_k_max 19
_diffrn_reflns_limit_k_min -17
_diffrn_reflns_limit_l_max 27
_diffrn_reflns_limit_l_min -27
_diffrn_reflns_number 19375
_diffrn_reflns_point_group_measured_fraction_full 0.999
_diffrn_reflns_point_group_measured_fraction_max 0.990
_diffrn_reflns_theta_full 25.242
_diffrn_reflns_theta_max 27.639
_diffrn_reflns_theta_min 1.991
_exptl_absorpt_coefficient_mu 2.808
_exptl_absorpt_correction_T_max 0.675
_exptl_absorpt_correction_T_min 0.572
_exptl_absorpt_correction_type multi-scan
_exptl_absorpt_process_details sadabs
_exptl_crystal_colour colourless
_exptl_crystal_density_diffrn 1.818
_exptl_crystal_description block
_exptl_crystal_F_000 1208
_exptl_crystal_size_max 0.220
_exptl_crystal_size_mid 0.180
_exptl_crystal_size_min 0.150
_refine_diff_density_max 0.667
_refine_diff_density_min -1.776
_refine_diff_density_rms 0.140
_refine_ls_extinction_coef .
_refine_ls_extinction_method none
_refine_ls_goodness_of_fit_ref 1.010
_refine_ls_hydrogen_treatment mixed
_refine_ls_matrix_type full
_refine_ls_number_parameters 304
_refine_ls_number_reflns 5149
_refine_ls_number_restraints 3
_refine_ls_restrained_S_all 1.010
_refine_ls_R_factor_all 0.0809
_refine_ls_R_factor_gt 0.0496
_refine_ls_shift/su_max 0.000
_refine_ls_shift/su_mean 0.000
_refine_ls_structure_factor_coef Fsqd
_refine_ls_weighting_details 'w=1/[\s^2^(Fo^2^)+(0.0655P)^2^+8.1696P] where P=(Fo^2^+2Fc^2^)/3'
_refine_ls_weighting_scheme calc
_refine_ls_wR_factor_gt 0.1273
_refine_ls_wR_factor_ref 0.1453
_reflns_Friedel_coverage 0.000
_reflns_Friedel_fraction_full .
_reflns_Friedel_fraction_max .
_reflns_number_gt 3590
_reflns_number_total 5149
_reflns_threshold_expression 'I > 2\s(I)'
_cod_data_source_file mmc5.cif
_cod_data_source_block 11
_cod_original_sg_symbol_H-M 'P 21/c'
_cod_database_code 1561323
_shelx_shelxl_version_number 2014/7
_shelx_space_group_comment
;
The symmetry employed for this shelxl refinement is uniquely defined
by the following loop, which should always be used as a source of
symmetry information in preference to the above space-group names.
They are only intended as comments.
;
_shelx_estimated_absorpt_t_min 0.577
_shelx_estimated_absorpt_t_max 0.678

loop_
_space_group_symop_operation_xyz
'x, y, z'
'-x, y+1/2, -z+1/2'
'-x, -y, -z'
'x, -y-1/2, z-1/2'

loop_
_atom_site_label
_atom_site_type_symbol
_atom_site_fract_x
_atom_site_fract_y
_atom_site_fract_z
_atom_site_U_iso_or_equiv
_atom_site_adp_type
_atom_site_occupancy
_atom_site_site_symmetry_order
_atom_site_calc_flag
_atom_site_refinement_flags_posn
_atom_site_refinement_flags_adp
_atom_site_refinement_flags_occupancy
_atom_site_disorder_assembly
_atom_site_disorder_group
Cd1 Cd 0.57708(6) 0.35775(3) 0.68793(2) 0.03024(14) Uani 1 1 d . . . . .
Br1 Br 1.48685(11) 0.69133(6) 0.61701(4) 0.0618(3) Uani 1 1 d . . . . .
C1 C 0.9838(8) 0.5209(4) 0.6403(3) 0.0338(13) Uani 1 1 d . . . . .
C2 C 1.0671(9) 0.4994(4) 0.5929(3) 0.0387(14) Uani 1 1 d . . . . .
H2 H 1.0229 0.4499 0.5656 0.046 Uiso 1 1 calc R U . . .
C3 C 1.2165(9) 0.5506(4) 0.5850(3) 0.0400(14) Uani 1 1 d . . . . .
H3 H 1.2707 0.5362 0.5523 0.048 Uiso 1 1 calc R U . . .
C4 C 1.2825(8) 0.6227(4) 0.6263(3) 0.0329(13) Uani 1 1 d . . . . .
C5 C 1.2015(8) 0.6477(4) 0.6745(3) 0.0295(12) Uani 1 1 d . . . . .
C6 C 1.0492(8) 0.5965(4) 0.6804(3) 0.0299(12) Uani 1 1 d . . . . .
H6 H 0.9903 0.6129 0.7114 0.036 Uiso 1 1 calc R U . . .
C7 C 0.8313(9) 0.4624(4) 0.6511(3) 0.0393(14) Uani 1 1 d . . . . .
C8 C 1.2742(9) 0.7242(4) 0.7221(3) 0.0373(14) Uani 1 1 d . . . . .
C9 C 0.2132(9) 0.2636(4) 0.5926(3) 0.0377(14) Uani 1 1 d . . . . .
H9 H 0.1851 0.2421 0.6295 0.045 Uiso 1 1 calc R U . . .
C10 C 0.3522(9) 0.3291(4) 0.5311(3) 0.0366(14) Uani 1 1 d . . . . .
H10 H 0.4402 0.3621 0.5173 0.044 Uiso 1 1 calc R U . . .
C11 C 0.1959(9) 0.2913(4) 0.4917(3) 0.0400(14) Uani 1 1 d . . . . .
H11 H 0.1555 0.2932 0.4463 0.048 Uiso 1 1 calc R U . . .
C12 C -0.0659(9) 0.1933(5) 0.5120(4) 0.0530(18) Uani 1 1 d . . . . .
H12A H -0.1461 0.2153 0.4704 0.064 Uiso 1 1 calc R U . . .
H12B H -0.1335 0.2010 0.5440 0.064 Uiso 1 1 calc R U . . .
C13 C -0.0291(8) 0.0933(5) 0.5058(3) 0.0366(14) Uani 1 1 d . . . . .
C14 C -0.1087(8) 0.0484(5) 0.4473(3) 0.0399(15) Uani 1 1 d . . . . .
H14 H -0.1820 0.0807 0.4115 0.048 Uiso 1 1 calc R U . . .
C15 C 0.0808(9) 0.0429(5) 0.5584(3) 0.0418(15) Uani 1 1 d . . . . .
H15 H 0.1362 0.0718 0.5981 0.050 Uiso 1 1 calc R U . . .
C16 C 0.4232(8) 0.4756(4) 0.7869(3) 0.0314(12) Uani 1 1 d . . . . .
H16 H 0.5242 0.5152 0.7922 0.038 Uiso 1 1 calc R U . . .
C17 C 0.2278(9) 0.3642(4) 0.7551(3) 0.0406(14) Uani 1 1 d . . . . .
H17 H 0.1702 0.3119 0.7338 0.049 Uiso 1 1 calc R U . . .
C18 C 0.1675(9) 0.4129(4) 0.7976(3) 0.0375(14) Uani 1 1 d . . . . .
H18 H 0.0615 0.4014 0.8109 0.045 Uiso 1 1 calc R U . . .
C19 C 0.2907(9) 0.5520(4) 0.8672(3) 0.0366(14) Uani 1 1 d . . . . .
H19A H 0.1613 0.5637 0.8659 0.044 Uiso 1 1 calc R U . . .
H19B H 0.3428 0.6084 0.8565 0.044 Uiso 1 1 calc R U . . .
C20 C 0.4014(8) 0.5236(4) 0.9359(3) 0.0287(12) Uani 1 1 d . . . . .
C21 C 0.4968(8) 0.5887(4) 0.9793(3) 0.0335(13) Uani 1 1 d . . . . .
H21 H 0.4948 0.6490 0.9658 0.040 Uiso 1 1 calc R U . . .
C22 C 0.4037(9) 0.4347(4) 0.9570(3) 0.0352(13) Uani 1 1 d . . . . .
H22 H 0.3381 0.3902 0.9284 0.042 Uiso 1 1 calc R U . . .
N1 N 0.3625(7) 0.3119(3) 0.5945(2) 0.0349(11) Uani 1 1 d . . . . .
N2 N 0.1067(7) 0.2490(4) 0.5316(2) 0.0365(11) Uani 1 1 d . . . . .
N3 N 0.3906(7) 0.4038(3) 0.7474(2) 0.0334(11) Uani 1 1 d . . . . .
N4 N 0.2932(6) 0.4836(3) 0.8180(2) 0.0288(10) Uani 1 1 d . . . . .
O1 O 0.7897(7) 0.3892(4) 0.6204(3) 0.0590(14) Uani 1 1 d . . . . .
O2 O 0.7503(6) 0.4871(3) 0.6931(2) 0.0424(10) Uani 1 1 d . . . . .
O3 O 1.1904(8) 0.7972(4) 0.7133(4) 0.090(2) Uani 1 1 d . . . . .
O4 O 1.4154(8) 0.7094(3) 0.7694(2) 0.0543(13) Uani 1 1 d . . . . .
O1W O 0.2309(8) 0.1251(4) 0.7150(2) 0.0549(13) Uani 1 1 d D . . . .
H1WA H 0.340(5) 0.150(5) 0.725(4) 0.082 Uiso 1 1 d D U . . .
H1WB H 0.228(10) 0.086(5) 0.745(3) 0.082 Uiso 1 1 d D U . . .

loop_
_atom_site_aniso_label
_atom_site_aniso_U_11
_atom_site_aniso_U_22
_atom_site_aniso_U_33
_atom_site_aniso_U_23
_atom_site_aniso_U_13
_atom_site_aniso_U_12
Cd1 0.0331(2) 0.0262(2) 0.0314(2) -0.00198(18) 0.00961(17) -0.00341(18)
Br1 0.0559(5) 0.0735(6) 0.0632(5) 0.0048(4) 0.0285(4) -0.0087(4)
C1 0.034(3) 0.032(3) 0.031(3) 0.005(3) 0.003(2) 0.000(3)
C2 0.041(3) 0.034(3) 0.037(3) -0.007(3) 0.006(3) -0.003(3)
C3 0.048(4) 0.041(4) 0.035(3) -0.001(3) 0.018(3) 0.004(3)
C4 0.033(3) 0.033(3) 0.034(3) 0.008(2) 0.010(3) -0.002(2)
C5 0.028(3) 0.030(3) 0.028(3) 0.006(2) 0.006(2) 0.002(2)
C6 0.032(3) 0.028(3) 0.028(3) 0.002(2) 0.008(2) 0.001(2)
C7 0.035(3) 0.033(3) 0.041(3) 0.004(3) -0.001(3) -0.005(3)
C8 0.035(3) 0.032(3) 0.052(4) -0.010(3) 0.023(3) -0.007(3)
C9 0.045(4) 0.040(4) 0.028(3) 0.000(3) 0.010(3) -0.013(3)
C10 0.043(4) 0.036(3) 0.033(3) 0.001(3) 0.014(3) 0.000(3)
C11 0.051(4) 0.037(3) 0.029(3) 0.004(3) 0.009(3) 0.007(3)
C12 0.028(3) 0.059(5) 0.065(5) -0.011(4) 0.003(3) -0.003(3)
C13 0.024(3) 0.046(4) 0.038(3) -0.007(3) 0.007(3) -0.011(3)
C14 0.031(3) 0.051(4) 0.034(3) 0.006(3) 0.003(3) -0.005(3)
C15 0.036(3) 0.052(4) 0.033(3) -0.010(3) 0.005(3) -0.013(3)
C16 0.031(3) 0.034(3) 0.028(3) 0.003(3) 0.006(2) -0.004(2)
C17 0.044(4) 0.035(3) 0.041(3) -0.004(3) 0.009(3) -0.010(3)
C18 0.033(3) 0.046(4) 0.033(3) 0.003(3) 0.009(3) -0.010(3)
C19 0.046(4) 0.034(3) 0.031(3) -0.001(3) 0.013(3) 0.005(3)
C20 0.030(3) 0.033(3) 0.025(3) 0.001(2) 0.012(2) 0.002(2)
C21 0.041(3) 0.026(3) 0.034(3) 0.001(2) 0.012(3) -0.005(3)
C22 0.040(3) 0.029(3) 0.035(3) -0.007(3) 0.010(3) -0.009(3)
N1 0.040(3) 0.031(3) 0.031(3) -0.001(2) 0.006(2) -0.005(2)
N2 0.033(3) 0.037(3) 0.038(3) -0.005(2) 0.009(2) 0.000(2)
N3 0.033(3) 0.035(3) 0.031(2) -0.002(2) 0.009(2) 0.004(2)
N4 0.030(2) 0.029(3) 0.026(2) 0.000(2) 0.0058(19) 0.000(2)
O1 0.057(3) 0.054(3) 0.068(3) -0.022(3) 0.022(3) -0.025(3)
O2 0.038(2) 0.037(2) 0.054(3) 0.000(2) 0.017(2) -0.0104(19)
O3 0.040(3) 0.055(4) 0.156(6) -0.052(4) -0.003(4) 0.010(3)
O4 0.077(4) 0.035(3) 0.040(3) 0.002(2) 0.000(3) -0.010(2)
O1W 0.059(3) 0.059(4) 0.046(3) 0.005(2) 0.015(2) 0.010(3)

loop_
_atom_type_symbol
_atom_type_description
_atom_type_scat_dispersion_real
_atom_type_scat_dispersion_imag
_atom_type_scat_source
C C 0.0033 0.0016 'International Tables Vol C Tables 4.2.6.8 and 6.1.1.4'
H H 0.0000 0.0000 'International Tables Vol C Tables 4.2.6.8 and 6.1.1.4'
Br Br -0.2901 2.4595 'International Tables Vol C Tables 4.2.6.8 and 6.1.1.4'
Cd Cd -0.8075 1.2024 'International Tables Vol C Tables 4.2.6.8 and 6.1.1.4'
N N 0.0061 0.0033 'International Tables Vol C Tables 4.2.6.8 and 6.1.1.4'
O O 0.0106 0.0060 'International Tables Vol C Tables 4.2.6.8 and 6.1.1.4'

loop_
_geom_angle_atom_site_label_1
_geom_angle_atom_site_label_2
_geom_angle_atom_site_label_3
_geom_angle
_geom_angle_site_symmetry_1
_geom_angle_site_symmetry_3
_geom_angle_publ_flag
N3 Cd1 N1 101.46(18) . . y
N3 Cd1 O2 99.01(17) . . y
N1 Cd1 O2 122.09(17) . . y
N3 Cd1 O4 90.36(18) . 2_746 y
N1 Cd1 O4 89.86(17) . 2_746 y
O2 Cd1 O4 143.47(18) . 2_746 y
N3 Cd1 O3 90.9(2) . 2_746 y
N1 Cd1 O3 141.6(2) . 2_746 y
O2 Cd1 O3 90.93(17) . 2_746 y
O4 Cd1 O3 53.46(18) 2_746 2_746 y
N3 Cd1 O1 151.75(19) . . y
N1 Cd1 O1 86.80(17) . . y
O2 Cd1 O1 54.87(16) . . y
O4 Cd1 O1 116.88(19) 2_746 . y
O3 Cd1 O1 99.3(2) 2_746 . y
N3 Cd1 C8 90.30(18) . 2_746 ?
N1 Cd1 C8 116.18(19) . 2_746 ?
O2 Cd1 C8 117.23(19) . 2_746 ?
O4 Cd1 C8 26.90(18) 2_746 2_746 ?
O3 Cd1 C8 26.57(18) 2_746 2_746 ?
O1 Cd1 C8 110.41(18) . 2_746 ?
C2 C1 C6 119.0(6) . . ?
C2 C1 C7 120.8(6) . . ?
C6 C1 C7 120.2(5) . . ?
C1 C2 C3 121.1(6) . . ?
C1 C2 H2 119.4 . . ?
C3 C2 H2 119.4 . . ?
C4 C3 C2 118.9(6) . . ?
C4 C3 H3 120.6 . . ?
C2 C3 H3 120.6 . . ?
C3 C4 C5 122.0(5) . . ?
C3 C4 Br1 119.3(5) . . ?
C5 C4 Br1 118.6(4) . . ?
C4 C5 C6 117.9(5) . . ?
C4 C5 C8 123.5(5) . . ?
C6 C5 C8 118.6(5) . . ?
C5 C6 C1 121.0(5) . . ?
C5 C6 H6 119.5 . . ?
C1 C6 H6 119.5 . . ?
O1 C7 O2 121.4(6) . . ?
O1 C7 C1 119.5(6) . . ?
O2 C7 C1 119.0(6) . . ?
O3 C8 O4 123.2(6) . . ?
O3 C8 C5 118.9(6) . . ?
O4 C8 C5 117.9(6) . . ?
O3 C8 Cd1 64.1(4) . 2_756 ?
O4 C8 Cd1 59.1(3) . 2_756 ?
C5 C8 Cd1 176.9(5) . 2_756 ?
N1 C9 N2 111.8(5) . . ?
N1 C9 H9 124.1 . . ?
N2 C9 H9 124.1 . . ?
C11 C10 N1 109.5(6) . . ?
C11 C10 H10 125.2 . . ?
N1 C10 H10 125.2 . . ?
C10 C11 N2 106.5(5) . . ?
C10 C11 H11 126.8 . . ?
N2 C11 H11 126.8 . . ?
N2 C12 C13 113.6(5) . . ?
N2 C12 H12A 108.8 . . ?
C13 C12 H12A 108.8 . . ?
N2 C12 H12B 108.8 . . ?
C13 C12 H12B 108.8 . . ?
H12A C12 H12B 107.7 . . ?
C14 C13 C15 118.0(6) . . ?
C14 C13 C12 120.3(6) . . ?
C15 C13 C12 121.7(6) . . ?
C15 C14 C13 120.9(6) 3_556 . ?
C15 C14 H14 119.6 3_556 . ?
C13 C14 H14 119.6 . . ?
C14 C15 C13 121.1(6) 3_556 . ?
C14 C15 H15 119.5 3_556 . ?
C13 C15 H15 119.5 . . ?
N3 C16 N4 111.5(5) . . ?
N3 C16 H16 124.3 . . ?
N4 C16 H16 124.3 . . ?
C18 C17 N3 109.6(5) . . ?
C18 C17 H17 125.2 . . ?
N3 C17 H17 125.2 . . ?
C17 C18 N4 106.6(5) . . ?
C17 C18 H18 126.7 . . ?
N4 C18 H18 126.7 . . ?
N4 C19 C20 113.1(5) . . ?
N4 C19 H19A 109.0 . . ?
C20 C19 H19A 109.0 . . ?
N4 C19 H19B 109.0 . . ?
C20 C19 H19B 109.0 . . ?
H19A C19 H19B 107.8 . . ?
C21 C20 C22 118.9(5) . . ?
C21 C20 C19 119.2(5) . . ?
C22 C20 C19 121.9(5) . . ?
C20 C21 C22 120.7(5) . 3_667 ?
C20 C21 H21 119.7 . . ?
C22 C21 H21 119.7 3_667 . ?
C20 C22 C21 120.5(5) . 3_667 ?
C20 C22 H22 119.8 . . ?
C21 C22 H22 119.8 3_667 . ?
C9 N1 C10 105.9(5) . . ?
C9 N1 Cd1 124.0(4) . . ?
C10 N1 Cd1 130.1(4) . . ?
C9 N2 C11 106.4(5) . . ?
C9 N2 C12 125.8(6) . . ?
C11 N2 C12 127.7(6) . . ?
C16 N3 C17 104.8(5) . . ?
C16 N3 Cd1 125.0(4) . . ?
C17 N3 Cd1 130.1(4) . . ?
C16 N4 C18 107.5(5) . . ?
C16 N4 C19 126.0(5) . . ?
C18 N4 C19 126.4(5) . . ?
C7 O1 Cd1 87.4(4) . . ?
C7 O2 Cd1 96.1(4) . . ?
C8 O3 Cd1 89.3(4) . 2_756 ?
C8 O4 Cd1 94.1(4) . 2_756 ?
H1WA O1W H1WB 108.6(18) . . ?

loop_
_geom_bond_atom_site_label_1
_geom_bond_atom_site_label_2
_geom_bond_distance
_geom_bond_site_symmetry_2
_geom_bond_publ_flag
Cd1 N3 2.248(5) . y
Cd1 N1 2.260(5) . y
Cd1 O2 2.279(4) . y
Cd1 O4 2.357(5) 2_746 y
Cd1 O3 2.467(6) 2_746 y
Cd1 O1 2.483(5) . y
Cd1 C8 2.741(6) 2_746 y
Br1 C4 1.882(6) . ?
C1 C2 1.374(8) . ?
C1 C6 1.399(8) . ?
C1 C7 1.495(8) . ?
C2 C3 1.393(9) . ?
C2 H2 0.9300 . ?
C3 C4 1.373(9) . ?
C3 H3 0.9300 . ?
C4 C5 1.390(8) . ?
C5 C6 1.396(8) . ?
C5 C8 1.507(8) . ?
C6 H6 0.9300 . ?
C7 O1 1.249(8) . ?
C7 O2 1.275(8) . ?
C8 O3 1.226(8) . ?
C8 O4 1.243(8) . ?
C8 Cd1 2.741(6) 2_756 ?
C9 N1 1.308(8) . ?
C9 N2 1.329(7) . ?
C9 H9 0.9300 . ?
C10 C11 1.338(9) . ?
C10 N1 1.362(7) . ?
C10 H10 0.9300 . ?
C11 N2 1.377(8) . ?
C11 H11 0.9300 . ?
C12 N2 1.475(8) . ?
C12 C13 1.506(10) . ?
C12 H12A 0.9700 . ?
C12 H12B 0.9700 . ?
C13 C14 1.384(8) . ?
C13 C15 1.392(9) . ?
C14 C15 1.367(10) 3_556 ?
C14 H14 0.9300 . ?
C15 C14 1.367(10) 3_556 ?
C15 H15 0.9300 . ?
C16 N3 1.328(7) . ?
C16 N4 1.332(7) . ?
C16 H16 0.9300 . ?
C17 C18 1.337(9) . ?
C17 N3 1.396(8) . ?
C17 H17 0.9300 . ?
C18 N4 1.377(7) . ?
C18 H18 0.9300 . ?
C19 N4 1.461(7) . ?
C19 C20 1.517(8) . ?
C19 H19A 0.9700 . ?
C19 H19B 0.9700 . ?
C20 C21 1.374(8) . ?
C20 C22 1.379(8) . ?
C21 C22 1.389(8) 3_667 ?
C21 H21 0.9300 . ?
C22 C21 1.389(8) 3_667 ?
C22 H22 0.9300 . ?
O3 Cd1 2.467(6) 2_756 ?
O4 Cd1 2.357(5) 2_756 ?
O1W H1WA 0.853(10) . ?
O1W H1WB 0.854(10) . ?

loop_
_geom_hbond_atom_site_label_D
_geom_hbond_atom_site_label_H
_geom_hbond_atom_site_label_A
_geom_hbond_distance_DH
_geom_hbond_distance_HA
_geom_hbond_distance_DA
_geom_hbond_angle_DHA
_geom_hbond_site_symmetry_A
O1W H1WB O2 0.854(10) 1.953(19) 2.800(7) 171(9) 2_646
O1W H1WA O4 0.853(10) 1.994(18) 2.836(8) 169(7) 2_746
C19 H19B O4 0.97 2.56 3.426(8) 148.3 1_455
C18 H18 O3 0.93 2.35 3.108(8) 137.9 2_646
C16 H16 O1W 0.93 2.47 3.392(8) 169.7 2_656
C12 H12A Br1 0.97 3.00 3.896(8) 154.5 3_666
C9 H9 O1W 0.93 2.46 3.290(8) 148.6 .

loop_
_geom_torsion_atom_site_label_1
_geom_torsion_atom_site_label_2
_geom_torsion_atom_site_label_3
_geom_torsion_atom_site_label_4
_geom_torsion
_geom_torsion_site_symmetry_1
_geom_torsion_site_symmetry_2
_geom_torsion_site_symmetry_3
_geom_torsion_site_symmetry_4
C6 C1 C2 C3 1.1(9) . . . .
C7 C1 C2 C3 -176.3(6) . . . .
C1 C2 C3 C4 1.1(10) . . . .
C2 C3 C4 C5 -1.8(9) . . . .
C2 C3 C4 Br1 179.0(5) . . . .
C3 C4 C5 C6 0.4(9) . . . .
Br1 C4 C5 C6 179.5(4) . . . .
C3 C4 C5 C8 177.8(6) . . . .
Br1 C4 C5 C8 -3.1(8) . . . .
C4 C5 C6 C1 1.8(8) . . . .
C8 C5 C6 C1 -175.7(5) . . . .
C2 C1 C6 C5 -2.6(8) . . . .
C7 C1 C6 C5 174.8(5) . . . .
C2 C1 C7 O1 5.9(9) . . . .
C6 C1 C7 O1 -171.5(6) . . . .
C2 C1 C7 O2 -176.2(6) . . . .
C6 C1 C7 O2 6.5(9) . . . .
C4 C5 C8 O3 102.8(8) . . . .
C6 C5 C8 O3 -79.8(8) . . . .
C4 C5 C8 O4 -78.5(8) . . . .
C6 C5 C8 O4 98.9(7) . . . .
N1 C10 C11 N2 -0.2(7) . . . .
N2 C12 C13 C14 -122.3(6) . . . .
N2 C12 C13 C15 59.2(9) . . . .
C15 C13 C14 C15 0.4(10) . . . 3_556
C12 C13 C14 C15 -178.1(6) . . . 3_556
C14 C13 C15 C14 -0.4(10) . . . 3_556
C12 C13 C15 C14 178.1(6) . . . 3_556
N3 C17 C18 N4 -0.7(7) . . . .
N4 C19 C20 C21 145.4(5) . . . .
N4 C19 C20 C22 -37.1(8) . . . .
C22 C20 C21 C22 1.0(9) . . . 3_667
C19 C20 C21 C22 178.7(5) . . . 3_667
C21 C20 C22 C21 -1.0(9) . . . 3_667
C19 C20 C22 C21 -178.6(5) . . . 3_667
N2 C9 N1 C10 -0.3(7) . . . .
N2 C9 N1 Cd1 177.5(4) . . . .
C11 C10 N1 C9 0.3(7) . . . .
C11 C10 N1 Cd1 -177.3(4) . . . .
N1 C9 N2 C11 0.2(7) . . . .
N1 C9 N2 C12 176.6(6) . . . .
C10 C11 N2 C9 0.0(7) . . . .
C10 C11 N2 C12 -176.3(6) . . . .
C13 C12 N2 C9 -85.2(8) . . . .
C13 C12 N2 C11 90.4(8) . . . .
N4 C16 N3 C17 -0.4(6) . . . .
N4 C16 N3 Cd1 -177.0(4) . . . .
C18 C17 N3 C16 0.7(7) . . . .
C18 C17 N3 Cd1 177.1(4) . . . .
N3 C16 N4 C18 0.0(7) . . . .
N3 C16 N4 C19 177.0(5) . . . .
C17 C18 N4 C16 0.4(7) . . . .
C17 C18 N4 C19 -176.5(5) . . . .
C20 C19 N4 C16 -87.3(7) . . . .
C20 C19 N4 C18 89.1(7) . . . .
O2 C7 O1 Cd1 -4.3(6) . . . .
C1 C7 O1 Cd1 173.6(5) . . . .
O1 C7 O2 Cd1 4.7(7) . . . .
C1 C7 O2 Cd1 -173.2(5) . . . .
O4 C8 O3 Cd1 1.7(7) . . . 2_756
C5 C8 O3 Cd1 -179.6(5) . . . 2_756
O3 C8 O4 Cd1 -1.8(8) . . . 2_756
C5 C8 O4 Cd1 179.5(4) . . . 2_756
